data_4135105
loop_
_publ_author_name
'Ding, Fenghua'
'Griffith, Kent J.'
'Ko\,cer, Can P'
'Saballos, Richard'
'Wang, Yiran'
'Zhang, Chi'
'Nisbet, Matthew L.'
'Morris, Andrew J.'
'Rondinelli, James M.'
'Poeppelmeier, Kenneth R.'

_publ_section_title
;
 Multimodal Structure Solution with <sup>19</sup>F NMR Crystallography of
 Spin Singlet Molybdenum Oxyfluorides.
;
_journal_name_full 'Journal of the American Chemical Society'
_journal_paper_doi 10.1021/jacs.0c04019
_journal_year 2020
_chemical_formula_moiety '0.5(F72 H8 K32 Mo12 O20 Ti6)'
_chemical_formula_sum 'F36 H4 K16 Mo6 O10 Ti3'
_chemical_formula_weight 2192.97
_space_group_crystal_system monoclinic
_space_group_IT_number 14
_space_group_name_Hall '-P 2yn'
_space_group_name_H-M_alt 'P 1 21/n 1'
_atom_sites_solution_hydrogens difmap
_atom_sites_solution_primary dual
_audit_creation_date 2020-02-18
_audit_creation_method
;
Olex2 1.2
(compiled 2018.05.29 svn.r3508 for OlexSys, GUI svn.r5506)
;
_cell_angle_alpha 90
_cell_angle_beta 94.6464(12)
_cell_angle_gamma 90
_cell_formula_units_Z 2
_cell_length_a 6.31509(9)
_cell_length_b 24.7024(3)
_cell_length_c 14.59723(18)
_cell_measurement_reflns_used 9327
_cell_measurement_temperature 100
_cell_measurement_theta_max 37.22
_cell_measurement_theta_min 2.84
_cell_volume 2269.65(5)
_computing_cell_refinement 'SAINT V8.38A (?, 2016)'
_computing_data_reduction 'SAINT V8.38A (?, 2016)'
_computing_molecular_graphics 'Olex2 (Dolomanov et al., 2009)'
_computing_publication_material 'Olex2 (Dolomanov et al., 2009)'
_computing_structure_refinement 'XL (Sheldrick, 2008)'
_computing_structure_solution 'XT (Sheldrick, 2015)'
_diffrn_ambient_temperature 100.02
_diffrn_measured_fraction_theta_full 0.999
_diffrn_measured_fraction_theta_max 0.912
_diffrn_measurement_device_type 'Bruker APEX-II CCD'
_diffrn_measurement_method '\f and \w scans'
_diffrn_radiation_type MoK\a
_diffrn_radiation_wavelength 0.71073
_diffrn_reflns_av_R_equivalents 0.0297
_diffrn_reflns_av_unetI/netI 0.0180
_diffrn_reflns_Laue_measured_fraction_full 0.999
_diffrn_reflns_Laue_measured_fraction_max 0.912
_diffrn_reflns_limit_h_max 9
_diffrn_reflns_limit_h_min -9
_diffrn_reflns_limit_k_max 37
_diffrn_reflns_limit_k_min -37
_diffrn_reflns_limit_l_max 22
_diffrn_reflns_limit_l_min -22
_diffrn_reflns_number 54140
_diffrn_reflns_point_group_measured_fraction_full 0.999
_diffrn_reflns_point_group_measured_fraction_max 0.912
_diffrn_reflns_theta_full 25.242
_diffrn_reflns_theta_max 33.781
_diffrn_reflns_theta_min 2.163
_diffrn_standards_number 0
_exptl_absorpt_coefficient_mu 3.750
_exptl_absorpt_correction_T_max 0.7401
_exptl_absorpt_correction_T_min 0.6037
_exptl_absorpt_correction_type multi-scan
_exptl_absorpt_process_details
;
SADABS-2016/2 (Bruker,2016/2) was used for absorption correction.
wR2(int) was 0.0841 before and 0.0574 after correction.
The Ratio of minimum to maximum transmission is 0.8030.
The \l/2 correction factor is Not present.
;
_exptl_crystal_colour 'clear red'
_exptl_crystal_colour_lustre clear
_exptl_crystal_colour_primary red
_exptl_crystal_density_diffrn 3.209
_exptl_crystal_description plate
_exptl_crystal_F_000 2060
_exptl_crystal_size_max 0.197
_exptl_crystal_size_mid 0.147
_exptl_crystal_size_min 0.102
_refine_diff_density_max 1.508
_refine_diff_density_min -1.634
_refine_diff_density_rms 0.105
_refine_ls_extinction_coef 0.00061(4)
_refine_ls_extinction_expression Fc^*^=kFc[1+0.001xFc^2^\l^3^/sin(2\q)]^-1/4^
_refine_ls_extinction_method 'SHELXL-2016/6 (Sheldrick 2016)'
_refine_ls_goodness_of_fit_ref 1.062
_refine_ls_hydrogen_treatment refall
_refine_ls_matrix_type full
_refine_ls_number_parameters 331
_refine_ls_number_reflns 8285
_refine_ls_number_restraints 2
_refine_ls_restrained_S_all 1.062
_refine_ls_R_factor_all 0.0191
_refine_ls_R_factor_gt 0.0173
_refine_ls_shift/su_max 0.004
_refine_ls_shift/su_mean 0.000
_refine_ls_structure_factor_coef Fsqd
_refine_ls_weighting_details 'w=1/[\s^2^(Fo^2^)+(0.0128P)^2^+2.4582P] where P=(Fo^2^+2Fc^2^)/3'
_refine_ls_weighting_scheme calc
_refine_ls_wR_factor_gt 0.0377
_refine_ls_wR_factor_ref 0.0383
_reflns_Friedel_coverage 0.000
_reflns_number_gt 7806
_reflns_number_total 8285
_reflns_threshold_expression 'I > 2\s(I)'
_cod_data_source_file ja0c04019_si_002.cif
_cod_data_source_block K16[Mo3O4F9]2[TiF6]3_2H2O_(100K)
_cod_original_cell_volume 2269.66(5)
_cod_database_code 4135105
_shelx_shelxl_version_number 2016/6
_shelx_space_group_comment
;
The symmetry employed for this shelxl refinement is uniquely defined
by the following loop, which should always be used as a source of
symmetry information in preference to the above space-group names.
They are only intended as comments.
;
_shelx_estimated_absorpt_t_max 0.701
_shelx_estimated_absorpt_t_min 0.525
_olex2_refinement_description
;
1. Restrained distances
 O5-H5B
 0.82 with sigma of 0.02
 H5A-O5
 0.82 with sigma of 0.02
;
_olex2_submission_special_instructions 'No special instructions were received'

loop_
_space_group_symop_operation_xyz
'x, y, z'
'-x+1/2, y+1/2, -z+1/2'
'-x, -y, -z'
'x-1/2, -y-1/2, z-1/2'

loop_
_atom_site_label
_atom_site_type_symbol
_atom_site_fract_x
_atom_site_fract_y
_atom_site_fract_z
_atom_site_U_iso_or_equiv
_atom_site_adp_type
_atom_site_occupancy
_atom_site_site_symmetry_order
_atom_site_calc_flag
_atom_site_refinement_flags_posn
_atom_site_refinement_flags_adp
_atom_site_refinement_flags_occupancy
_atom_site_disorder_assembly
_atom_site_disorder_group
Mo1 Mo 0.59239(2) 0.71074(2) 0.49949(2) 0.00444(3) Uani 1 1 d . . . . .
Mo3 Mo 0.48965(2) 0.78948(2) 0.59360(2) 0.00448(3) Uani 1 1 d . . . . .
Mo2 Mo 0.51708(2) 0.69716(2) 0.66369(2) 0.00451(3) Uani 1 1 d . . . . .
Ti2 Ti 1.000000 1.000000 0.500000 0.00734(6) Uani 1 2 d S T P . .
Ti1 Ti 1.04684(4) 0.52871(2) 0.34047(2) 0.00737(5) Uani 1 1 d . . . . .
K6 K 1.06222(5) 0.60579(2) 0.61214(2) 0.00793(5) Uani 1 1 d . . . . .
K4 K 0.57904(5) 0.81641(2) 0.87594(2) 0.00903(5) Uani 1 1 d . . . . .
K8 K 1.02681(5) 0.83636(2) 0.43001(2) 0.00914(5) Uani 1 1 d . . . . .
K3 K -0.00058(5) 0.86219(2) 0.69919(2) 0.01079(6) Uani 1 1 d . . . . .
K2 K 0.49258(5) 0.93643(2) 0.60583(2) 0.01150(6) Uani 1 1 d . . . . .
K7 K 0.55546(5) 0.57285(2) 0.44620(2) 0.01212(6) Uani 1 1 d . . . . .
K5 K 1.02396(5) 0.71390(2) 0.78682(2) 0.00869(5) Uani 1 1 d . . . . .
K1 K 1.07898(8) 0.94820(2) 0.27089(3) 0.02606(9) Uani 1 1 d . . . . .
F8 F 0.33267(14) 0.64600(3) 0.73779(6) 0.00852(15) Uani 1 1 d . . . . .
F7 F 0.49220(14) 0.67662(4) 0.37288(6) 0.00900(15) Uani 1 1 d . . . . .
F4 F 0.62176(14) 0.72324(3) 0.78941(6) 0.00765(15) Uani 1 1 d . . . . .
F5 F 0.59977(14) 0.83312(3) 0.70317(6) 0.00958(16) Uani 1 1 d . . . . .
F6 F 0.67689(14) 0.84550(3) 0.53459(6) 0.00948(16) Uani 1 1 d . . . . .
F1 F 0.79110(14) 0.75130(3) 0.42342(6) 0.00835(15) Uani 1 1 d . . . . .
F3 F 0.73722(14) 0.63943(3) 0.69349(6) 0.00946(16) Uani 1 1 d . . . . .
F13 F 1.24381(15) 0.47834(4) 0.39551(6) 0.01196(17) Uani 1 1 d . . . . .
F9 F 0.26593(14) 0.84957(3) 0.57893(6) 0.00835(15) Uani 1 1 d . . . . .
F14 F 1.12247(16) 0.57588(4) 0.43527(6) 0.01331(17) Uani 1 1 d . . . . .
F10 F 1.27084(16) 0.55562(4) 0.27624(7) 0.01439(18) Uani 1 1 d . . . . .
F2 F 0.81546(14) 0.65272(3) 0.49539(6) 0.00811(15) Uani 1 1 d . . . . .
F17 F 1.05260(16) 0.95802(4) 0.60503(6) 0.01486(18) Uani 1 1 d . . . . .
F12 F 0.99430(17) 0.47989(4) 0.24292(7) 0.01625(19) Uani 1 1 d . . . . .
F15 F 0.85738(16) 0.57854(4) 0.28737(7) 0.01429(18) Uani 1 1 d . . . . .
F11 F 0.82525(16) 0.49741(4) 0.39733(7) 0.01605(19) Uani 1 1 d . . . . .
F18 F 0.72830(16) 1.01253(4) 0.53463(7) 0.01613(19) Uani 1 1 d . . . . .
F16 F 0.90470(17) 0.93984(4) 0.43153(7) 0.01587(19) Uani 1 1 d . . . . .
O3 O 0.29228(16) 0.75043(4) 0.66194(7) 0.00696(17) Uani 1 1 d . . . . .
O2 O 0.40678(16) 0.65949(4) 0.55357(7) 0.00695(18) Uani 1 1 d . . . . .
O4 O 0.37775(16) 0.76504(4) 0.47382(7) 0.00676(17) Uani 1 1 d . . . . .
O5 O 1.4519(2) 0.88352(5) 0.38051(9) 0.0182(2) Uani 1 1 d D . . . .
H5A H 1.526(3) 0.9100(8) 0.3645(15) 0.019(6) Uiso 1 1 d D . . . .
H5B H 1.520(4) 0.8746(11) 0.4321(14) 0.037(7) Uiso 1 1 d D . . . .
O1 O 0.75134(16) 0.74175(4) 0.61414(7) 0.00664(17) Uani 1 1 d . . . . .

loop_
_atom_site_aniso_label
_atom_site_aniso_U_11
_atom_site_aniso_U_22
_atom_site_aniso_U_33
_atom_site_aniso_U_23
_atom_site_aniso_U_13
_atom_site_aniso_U_12
Mo1 0.00445(5) 0.00516(5) 0.00379(5) 0.00001(3) 0.00087(4) 0.00042(4)
Mo3 0.00445(5) 0.00454(5) 0.00450(5) -0.00033(3) 0.00063(4) -0.00010(4)
Mo2 0.00481(5) 0.00495(5) 0.00384(5) 0.00009(3) 0.00070(4) -0.00026(4)
Ti2 0.00889(16) 0.00612(14) 0.00726(14) 0.00092(11) 0.00219(12) -0.00007(12)
Ti1 0.00924(11) 0.00569(10) 0.00734(10) -0.00013(8) 0.00177(8) 0.00098(8)
K6 0.00720(12) 0.00799(12) 0.00852(12) 0.00005(9) 0.00022(10) -0.00020(9)
K4 0.00870(13) 0.00951(13) 0.00934(12) -0.00211(10) 0.00358(10) -0.00167(10)
K8 0.01019(13) 0.00873(12) 0.00841(12) -0.00138(10) 0.00025(10) 0.00013(10)
K3 0.01045(14) 0.01299(14) 0.00937(12) 0.00145(10) 0.00355(10) 0.00043(10)
K2 0.01327(14) 0.00853(13) 0.01260(13) -0.00036(10) 0.00045(11) -0.00152(10)
K7 0.01214(14) 0.00879(13) 0.01512(14) -0.00219(10) -0.00081(11) 0.00154(10)
K5 0.00716(12) 0.01091(13) 0.00811(12) -0.00134(10) 0.00136(10) -0.00058(10)
K1 0.0434(2) 0.01593(16) 0.02204(18) -0.00892(14) 0.02188(17) -0.01519(16)
F8 0.0093(4) 0.0085(4) 0.0081(4) 0.0010(3) 0.0023(3) -0.0016(3)
F7 0.0099(4) 0.0108(4) 0.0062(3) -0.0020(3) 0.0000(3) 0.0005(3)
F4 0.0087(4) 0.0091(4) 0.0052(3) -0.0008(3) 0.0004(3) 0.0002(3)
F5 0.0113(4) 0.0094(4) 0.0078(4) -0.0024(3) -0.0001(3) -0.0016(3)
F6 0.0094(4) 0.0078(4) 0.0116(4) 0.0017(3) 0.0033(3) -0.0013(3)
F1 0.0081(4) 0.0087(4) 0.0087(4) 0.0020(3) 0.0031(3) 0.0003(3)
F3 0.0092(4) 0.0090(4) 0.0103(4) 0.0011(3) 0.0013(3) 0.0031(3)
F13 0.0134(4) 0.0110(4) 0.0115(4) 0.0014(3) 0.0014(3) 0.0045(3)
F9 0.0081(4) 0.0073(4) 0.0097(4) -0.0005(3) 0.0011(3) 0.0020(3)
F14 0.0187(5) 0.0105(4) 0.0106(4) -0.0035(3) 0.0004(3) 0.0023(3)
F10 0.0154(5) 0.0127(4) 0.0160(4) 0.0032(3) 0.0068(4) 0.0007(3)
F2 0.0077(4) 0.0081(4) 0.0087(4) 0.0009(3) 0.0021(3) 0.0026(3)
F17 0.0195(5) 0.0131(4) 0.0122(4) 0.0048(3) 0.0026(4) 0.0020(4)
F12 0.0222(5) 0.0128(4) 0.0134(4) -0.0041(3) -0.0009(4) 0.0017(4)
F15 0.0154(5) 0.0119(4) 0.0153(4) 0.0025(3) -0.0006(4) 0.0037(3)
F11 0.0166(5) 0.0109(4) 0.0221(5) 0.0033(4) 0.0099(4) 0.0028(3)
F18 0.0127(4) 0.0178(5) 0.0187(5) 0.0040(4) 0.0058(4) 0.0024(4)
F16 0.0216(5) 0.0107(4) 0.0154(4) -0.0019(3) 0.0024(4) -0.0032(4)
O3 0.0064(4) 0.0080(4) 0.0065(4) -0.0004(3) 0.0011(3) 0.0002(3)
O2 0.0075(4) 0.0066(4) 0.0069(4) -0.0009(3) 0.0015(3) -0.0012(3)
O4 0.0062(4) 0.0083(4) 0.0057(4) -0.0007(3) 0.0002(3) 0.0012(3)
O5 0.0219(6) 0.0175(6) 0.0150(5) 0.0019(4) -0.0003(5) 0.0004(5)
O1 0.0072(4) 0.0071(4) 0.0056(4) -0.0002(3) 0.0004(3) -0.0001(3)

loop_
_atom_type_symbol
_atom_type_description
_atom_type_scat_dispersion_real
_atom_type_scat_dispersion_imag
_atom_type_scat_source
F F 0.0171 0.0103 'International Tables Vol C Tables 4.2.6.8 and 6.1.1.4'
H H 0.0000 0.0000 'International Tables Vol C Tables 4.2.6.8 and 6.1.1.4'
K K 0.2009 0.2494 'International Tables Vol C Tables 4.2.6.8 and 6.1.1.4'
Mo Mo -1.6832 0.6857 'International Tables Vol C Tables 4.2.6.8 and 6.1.1.4'
O O 0.0106 0.0060 'International Tables Vol C Tables 4.2.6.8 and 6.1.1.4'
Ti Ti 0.2776 0.4457 'International Tables Vol C Tables 4.2.6.8 and 6.1.1.4'

loop_
_geom_angle_atom_site_label_1
_geom_angle_atom_site_label_2
_geom_angle_atom_site_label_3
_geom_angle
_geom_angle_site_symmetry_1
_geom_angle_site_symmetry_3
_geom_angle_publ_flag
Mo3 Mo1 Mo2 59.987(4) . . ?
Mo3 Mo1 K4 98.937(7) . 4_575 ?
Mo3 Mo1 K4 131.597(7) . 4_675 ?
Mo3 Mo1 K7 149.922(8) . . ?
Mo3 Mo1 K5 93.040(6) . 4_575 ?
Mo2 Mo1 K4 131.566(7) . 4_675 ?
Mo2 Mo1 K4 102.644(7) . 4_575 ?
Mo2 Mo1 K7 93.898(7) . . ?
Mo2 Mo1 K5 150.723(7) . 4_575 ?
K4 Mo1 K4 117.414(9) 4_575 4_675 ?
K7 Mo1 K4 76.181(8) . 4_675 ?
K7 Mo1 K4 70.723(8) . 4_575 ?
K7 Mo1 K5 108.013(8) . 4_575 ?
K5 Mo1 K4 68.280(7) 4_575 4_575 ?
K5 Mo1 K4 74.012(7) 4_575 4_675 ?
F7 Mo1 Mo3 136.86(2) . . ?
F7 Mo1 Mo2 136.69(3) . . ?
F7 Mo1 K4 44.91(3) . 4_575 ?
F7 Mo1 K4 72.69(3) . 4_675 ?
F7 Mo1 K7 53.02(2) . . ?
F7 Mo1 K5 55.93(2) . 4_575 ?
F1 Mo1 Mo3 96.74(2) . . ?
F1 Mo1 Mo2 140.49(3) . . ?
F1 Mo1 K4 41.42(2) . 4_675 ?
F1 Mo1 K4 112.88(3) . 4_575 ?
F1 Mo1 K7 113.33(3) . . ?
F1 Mo1 K5 46.00(3) . 4_575 ?
F1 Mo1 F7 82.52(3) . . ?
F1 Mo1 F2 82.45(3) . . ?
F1 Mo1 O1 88.75(4) . . ?
F2 Mo1 Mo3 141.65(3) . . ?
F2 Mo1 Mo2 96.93(2) . . ?
F2 Mo1 K4 116.80(3) . 4_575 ?
F2 Mo1 K4 41.88(2) . 4_675 ?
F2 Mo1 K7 48.28(3) . . ?
F2 Mo1 K5 112.09(2) . 4_575 ?
F2 Mo1 F7 81.28(3) . . ?
F2 Mo1 O1 89.58(4) . . ?
O2 Mo1 Mo3 95.29(3) . . ?
O2 Mo1 Mo2 49.75(3) . . ?
O2 Mo1 K4 128.77(3) . 4_675 ?
O2 Mo1 K4 62.45(3) . 4_575 ?
O2 Mo1 K7 54.71(3) . . ?
O2 Mo1 K5 130.72(3) . 4_575 ?
O2 Mo1 F7 86.94(4) . . ?
O2 Mo1 F1 167.69(4) . . ?
O2 Mo1 F2 89.70(4) . . ?
O2 Mo1 O1 100.71(4) . . ?
O4 Mo1 Mo3 49.70(3) . . ?
O4 Mo1 Mo2 95.42(3) . . ?
O4 Mo1 K4 128.60(3) . 4_675 ?
O4 Mo1 K4 56.40(3) . 4_575 ?
O4 Mo1 K7 127.08(3) . . ?
O4 Mo1 K5 55.94(3) . 4_575 ?
O4 Mo1 F7 87.17(4) . . ?
O4 Mo1 F1 90.37(4) . . ?
O4 Mo1 F2 167.09(4) . . ?
O4 Mo1 O2 95.46(4) . . ?
O4 Mo1 O1 101.03(4) . . ?
O1 Mo1 Mo3 52.12(3) . . ?
O1 Mo1 Mo2 51.76(3) . . ?
O1 Mo1 K4 146.97(3) . 4_575 ?
O1 Mo1 K4 95.41(3) . 4_675 ?
O1 Mo1 K7 124.77(3) . . ?
O1 Mo1 K5 122.02(3) . 4_575 ?
O1 Mo1 F7 168.09(4) . . ?
Mo1 Mo3 Mo2 60.138(4) . . ?
Mo1 Mo3 K8 96.460(6) . 1_455 ?
Mo1 Mo3 K3 109.494(7) . 1_655 ?
Mo1 Mo3 K3 143.751(7) . . ?
Mo1 Mo3 K2 143.562(7) . . ?
Mo2 Mo3 K8 123.998(7) . 1_455 ?
Mo2 Mo3 K3 103.364(6) . 1_655 ?
Mo2 Mo3 K3 106.404(6) . . ?
Mo2 Mo3 K2 153.021(7) . . ?
K8 Mo3 K3 132.611(7) 1_455 1_655 ?
K8 Mo3 K3 61.643(7) 1_455 . ?
K3 Mo3 K3 106.356(8) 1_655 . ?
K2 Mo3 K8 74.173(7) . 1_455 ?
K2 Mo3 K3 62.161(7) . . ?
K2 Mo3 K3 61.254(7) . 1_655 ?
F5 Mo3 Mo1 140.22(3) . . ?
F5 Mo3 Mo2 98.97(3) . . ?
F5 Mo3 K8 122.43(3) . 1_455 ?
F5 Mo3 K3 38.22(3) . 1_655 ?
F5 Mo3 K3 71.35(3) . . ?
F5 Mo3 K2 54.83(3) . . ?
F5 Mo3 F6 78.35(4) . . ?
F5 Mo3 F9 83.42(4) . . ?
F5 Mo3 O1 88.22(4) . . ?
F6 Mo3 Mo1 96.32(2) . . ?
F6 Mo3 Mo2 139.73(3) . . ?
F6 Mo3 K8 88.33(3) . 1_455 ?
F6 Mo3 K3 50.93(3) . 1_655 ?
F6 Mo3 K3 110.44(3) . . ?
F6 Mo3 K2 49.23(3) . . ?
F9 Mo3 Mo1 135.62(2) . . ?
F9 Mo3 Mo2 136.73(2) . . ?
F9 Mo3 K8 39.20(2) . 1_455 ?
F9 Mo3 K3 104.37(3) . 1_655 ?
F9 Mo3 K3 33.39(2) . . ?
F9 Mo3 K2 44.12(3) . . ?
F9 Mo3 F6 83.32(4) . . ?
O3 Mo3 Mo1 95.92(3) . . ?
O3 Mo3 Mo2 49.83(3) . . ?
O3 Mo3 K8 88.91(3) . 1_455 ?
O3 Mo3 K3 125.25(3) . 1_655 ?
O3 Mo3 K3 57.93(3) . . ?
O3 Mo3 K2 118.52(3) . . ?
O3 Mo3 F5 93.06(4) . . ?
O3 Mo3 F6 167.68(4) . . ?
O3 Mo3 F9 86.96(4) . . ?
O3 Mo3 O4 96.21(4) . . ?
O3 Mo3 O1 100.74(4) . . ?
O4 Mo3 Mo1 49.46(3) . . ?
O4 Mo3 Mo2 95.37(3) . . ?
O4 Mo3 K8 47.12(3) . 1_455 ?
O4 Mo3 K3 137.19(3) . 1_655 ?
O4 Mo3 K3 104.59(3) . . ?
O4 Mo3 K2 110.93(3) . . ?
O4 Mo3 F5 165.66(4) . . ?
O4 Mo3 F6 90.68(4) . . ?
O4 Mo3 F9 86.17(4) . . ?
O4 Mo3 O1 100.72(4) . . ?
O1 Mo3 Mo1 52.04(3) . . ?
O1 Mo3 Mo2 51.82(3) . . ?
O1 Mo3 K8 147.55(3) . 1_455 ?
O1 Mo3 K3 148.23(3) . . ?
O1 Mo3 K3 64.72(3) . 1_655 ?
O1 Mo3 K2 124.84(3) . . ?
O1 Mo3 F6 87.93(4) . . ?
O1 Mo3 F9 168.95(4) . . ?
Mo1 Mo2 K6 95.282(6) . 1_455 ?
Mo1 Mo2 K5 132.449(7) . 1_455 ?
Mo1 Mo2 K5 103.568(7) . . ?
Mo1 Mo2 K1 118.945(7) . 4_576 ?
Mo3 Mo2 Mo1 59.875(4) . . ?
Mo3 Mo2 K6 116.645(7) . 1_455 ?
Mo3 Mo2 K5 93.611(6) . 1_455 ?
Mo3 Mo2 K5 97.474(7) . . ?
Mo3 Mo2 K1 178.108(8) . 4_576 ?
K6 Mo2 K5 60.015(7) 1_455 1_455 ?
K6 Mo2 K1 64.627(9) 1_455 4_576 ?
K5 Mo2 K6 145.851(8) . 1_455 ?
K5 Mo2 K5 119.538(9) . 1_455 ?
K5 Mo2 K1 81.302(10) . 4_576 ?
K5 Mo2 K1 88.252(8) 1_455 4_576 ?
F8 Mo2 Mo1 137.48(2) . . ?
F8 Mo2 Mo3 138.06(2) . . ?
F8 Mo2 K6 43.42(2) . 1_455 ?
F8 Mo2 K5 45.15(2) . 1_455 ?
F8 Mo2 K5 109.02(3) . . ?
F8 Mo2 K1 43.83(2) . 4_576 ?
F4 Mo2 Mo1 139.35(3) . . ?
F4 Mo2 Mo3 95.06(2) . . ?
F4 Mo2 K6 125.28(3) . 1_455 ?
F4 Mo2 K5 44.42(3) . . ?
F4 Mo2 K5 75.55(3) . 1_455 ?
F4 Mo2 K1 85.08(3) . 4_576 ?
F4 Mo2 F8 82.89(3) . . ?
F4 Mo2 F3 81.91(4) . . ?
F4 Mo2 O1 87.47(4) . . ?
F3 Mo2 Mo1 96.91(3) . . ?
F3 Mo2 Mo3 139.29(3) . . ?
F3 Mo2 K6 97.10(3) . 1_455 ?
F3 Mo2 K5 124.13(3) . 1_455 ?
F3 Mo2 K5 52.96(3) . . ?
F3 Mo2 K1 38.86(3) . 4_576 ?
F3 Mo2 F8 82.14(4) . . ?
F3 Mo2 O1 87.18(4) . . ?
O3 Mo2 Mo1 95.30(3) . . ?
O3 Mo2 Mo3 49.27(3) . . ?
O3 Mo2 K6 81.65(3) . 1_455 ?
O3 Mo2 K5 44.99(3) . 1_455 ?
O3 Mo2 K5 123.75(3) . . ?
O3 Mo2 K1 132.62(3) . 4_576 ?
O3 Mo2 F8 88.79(4) . . ?
O3 Mo2 F4 88.89(4) . . ?
O3 Mo2 F3 167.79(4) . . ?
O3 Mo2 O2 95.84(4) . . ?
O3 Mo2 O1 100.48(4) . . ?
O2 Mo2 Mo1 49.72(3) . . ?
O2 Mo2 Mo3 95.18(3) . . ?
O2 Mo2 K6 46.69(3) . 1_455 ?
O2 Mo2 K5 136.19(3) . . ?
O2 Mo2 K5 101.20(3) . 1_455 ?
O2 Mo2 K1 84.77(3) . 4_576 ?
O2 Mo2 F8 87.76(4) . . ?
O2 Mo2 F4 169.44(4) . . ?
O2 Mo2 F3 91.99(4) . . ?
O2 Mo2 O1 100.89(4) . . ?
O1 Mo2 Mo1 51.98(3) . . ?
O1 Mo2 Mo3 52.11(3) . . ?
O1 Mo2 K6 147.24(3) . 1_455 ?
O1 Mo2 K5 57.65(3) . . ?
O1 Mo2 K5 140.54(3) . 1_455 ?
O1 Mo2 K1 126.04(3) . 4_576 ?
O1 Mo2 F8 166.51(4) . . ?
K2 Ti2 K2 180.0 1_655 3_676 ?
K2 Ti2 K2 69.822(8) 3_676 . ?
K2 Ti2 K2 110.178(8) 3_676 3_776 ?
K2 Ti2 K2 180.0 3_776 . ?
K2 Ti2 K2 69.822(8) 1_655 3_776 ?
K2 Ti2 K2 110.178(8) 1_655 . ?
K1 Ti2 K2 93.493(10) 3_776 3_676 ?
K1 Ti2 K2 112.962(8) . . ?
K1 Ti2 K2 112.961(8) 3_776 3_776 ?
K1 Ti2 K2 93.493(10) . 1_655 ?
K1 Ti2 K2 67.038(8) . 3_776 ?
K1 Ti2 K2 67.038(8) 3_776 . ?
K1 Ti2 K2 86.507(10) 3_776 1_655 ?
K1 Ti2 K2 86.506(10) . 3_676 ?
K1 Ti2 K1 180.0 . 3_776 ?
F17 Ti2 K2 63.67(3) 3_776 3_776 ?
F17 Ti2 K2 48.10(3) 3_776 3_676 ?
F17 Ti2 K2 131.90(3) . 3_676 ?
F17 Ti2 K2 48.10(3) . 1_655 ?
F17 Ti2 K2 116.33(3) . 3_776 ?
F17 Ti2 K2 63.67(3) . . ?
F17 Ti2 K2 131.90(3) 3_776 1_655 ?
F17 Ti2 K2 116.33(3) 3_776 . ?
F17 Ti2 K1 122.10(3) 3_776 3_776 ?
F17 Ti2 K1 57.90(3) . 3_776 ?
F17 Ti2 K1 122.10(3) . . ?
F17 Ti2 K1 57.90(3) 3_776 . ?
F17 Ti2 F17 180.0 3_776 . ?
F17 Ti2 F16 91.49(4) 3_776 3_776 ?
F17 Ti2 F16 88.52(4) . 3_776 ?
F17 Ti2 F16 91.49(4) . . ?
F17 Ti2 F16 88.51(4) 3_776 . ?
F18 Ti2 K2 146.10(3) . 3_776 ?
F18 Ti2 K2 43.87(3) . 3_676 ?
F18 Ti2 K2 33.90(3) . . ?
F18 Ti2 K2 136.13(3) 3_776 3_676 ?
F18 Ti2 K2 43.87(3) 3_776 1_655 ?
F18 Ti2 K2 136.13(3) . 1_655 ?
F18 Ti2 K2 146.10(3) 3_776 . ?
F18 Ti2 K2 33.90(3) 3_776 3_776 ?
F18 Ti2 K1 120.41(3) 3_776 3_776 ?
F18 Ti2 K1 59.59(3) 3_776 . ?
F18 Ti2 K1 120.41(3) . . ?
F18 Ti2 K1 59.59(3) . 3_776 ?
F18 Ti2 F17 88.61(4) 3_776 3_776 ?
F18 Ti2 F17 91.39(4) . 3_776 ?
F18 Ti2 F17 91.39(4) 3_776 . ?
F18 Ti2 F17 88.61(4) . . ?
F18 Ti2 F18 180.0 3_776 . ?
F18 Ti2 F16 89.23(5) . 3_776 ?
F18 Ti2 F16 89.23(5) 3_776 . ?
F18 Ti2 F16 90.77(5) 3_776 3_776 ?
F18 Ti2 F16 90.77(5) . . ?
F16 Ti2 K2 83.72(3) 3_776 1_655 ?
F16 Ti2 K2 109.92(3) 3_776 . ?
F16 Ti2 K2 109.92(3) . 3_776 ?
F16 Ti2 K2 70.08(3) 3_776 3_776 ?
F16 Ti2 K2 70.08(3) . . ?
F16 Ti2 K2 96.28(3) . 1_655 ?
F16 Ti2 K2 96.28(3) 3_776 3_676 ?
F16 Ti2 K2 83.72(3) . 3_676 ?
F16 Ti2 K1 44.89(3) . . ?
F16 Ti2 K1 44.89(3) 3_776 3_776 ?
F16 Ti2 K1 135.11(3) 3_776 . ?
F16 Ti2 K1 135.11(3) . 3_776 ?
F16 Ti2 F16 180.00(3) 3_776 . ?
K6 Ti1 K4 158.345(10) 3_766 4_675 ?
K6 Ti1 K2 114.978(10) 3_766 4_675 ?
K6 Ti1 K7 112.757(10) 3_766 1_655 ?
K6 Ti1 K7 90.696(9) 3_766 . ?
K6 Ti1 K1 73.004(9) 3_766 2_745 ?
K2 Ti1 K4 83.577(8) 4_675 4_675 ?
K2 Ti1 K7 108.156(10) 4_675 . ?
K2 Ti1 K7 110.754(10) 4_675 1_655 ?
K2 Ti1 K1 73.134(10) 4_675 2_745 ?
K7 Ti1 K4 72.083(8) . 4_675 ?
K7 Ti1 K4 66.990(8) 1_655 4_675 ?
K7 Ti1 K7 118.298(11) 1_655 . ?
K1 Ti1 K4 125.572(11) 2_745 4_675 ?
K1 Ti1 K7 76.415(11) 2_745 1_655 ?
K1 Ti1 K7 161.879(12) 2_745 . ?
F13 Ti1 K6 54.59(3) . 3_766 ?
F13 Ti1 K4 124.66(3) . 4_675 ?
F13 Ti1 K2 125.64(3) . 4_675 ?
F13 Ti1 K7 59.10(3) . 1_655 ?
F13 Ti1 K7 123.76(3) . . ?
F13 Ti1 K1 52.53(3) . 2_745 ?
F14 Ti1 K6 119.92(3) . 3_766 ?
F14 Ti1 K4 42.73(3) . 4_675 ?
F14 Ti1 K2 125.09(3) . 4_675 ?
F14 Ti1 K7 71.26(3) . . ?
F14 Ti1 K7 47.28(3) . 1_655 ?
F14 Ti1 K1 123.52(3) . 2_745 ?
F14 Ti1 F13 88.59(4) . . ?
F14 Ti1 F10 89.50(4) . . ?
F14 Ti1 F12 175.18(5) . . ?
F14 Ti1 F15 90.78(4) . . ?
F14 Ti1 F11 94.98(5) . . ?
F10 Ti1 K6 127.34(3) . 3_766 ?
F10 Ti1 K4 71.54(3) . 4_675 ?
F10 Ti1 K2 56.40(3) . 4_675 ?
F10 Ti1 K7 141.79(3) . . ?
F10 Ti1 K7 55.14(3) . 1_655 ?
F10 Ti1 K1 54.47(3) . 2_745 ?
F10 Ti1 F13 87.07(4) . . ?
F12 Ti1 K6 60.68(3) . 3_766 ?
F12 Ti1 K4 137.97(3) . 4_675 ?
F12 Ti1 K2 54.64(3) . 4_675 ?
F12 Ti1 K7 113.54(3) . . ?
F12 Ti1 K7 127.90(3) . 1_655 ?
F12 Ti1 K1 51.70(3) . 2_745 ?
F12 Ti1 F13 88.24(4) . . ?
F12 Ti1 F10 86.71(5) . . ?
F15 Ti1 K6 126.16(3) . 3_766 ?
F15 Ti1 K4 54.58(3) . 4_675 ?
F15 Ti1 K2 54.48(3) . 4_675 ?
F15 Ti1 K7 56.40(3) . . ?
F15 Ti1 K7 120.12(3) . 1_655 ?
F15 Ti1 K1 127.61(3) . 2_745 ?
F15 Ti1 F13 179.22(5) . . ?
F15 Ti1 F10 92.48(4) . . ?
F15 Ti1 F12 92.36(4) . . ?
F15 Ti1 F11 88.80(4) . . ?
F11 Ti1 K6 48.90(3) . 3_766 ?
F11 Ti1 K4 112.75(3) . 4_675 ?
F11 Ti1 K2 121.35(4) . 4_675 ?
F11 Ti1 K7 127.69(4) . 1_655 ?
F11 Ti1 K7 41.80(3) . . ?
F11 Ti1 K1 121.46(3) . 2_745 ?
F11 Ti1 F13 91.71(4) . . ?
F11 Ti1 F10 175.33(5) . . ?
F11 Ti1 F12 88.75(5) . . ?
Mo2 K6 K7 146.482(10) 1_655 . ?
Mo2 K6 K5 60.793(7) 1_655 . ?
Ti1 K6 Mo2 135.186(10) 3_766 1_655 ?
Ti1 K6 K7 76.146(9) 3_766 . ?
Ti1 K6 K5 121.741(10) 3_766 . ?
K5 K6 K7 118.425(10) . . ?
F8 K6 Mo2 33.364(19) 1_655 1_655 ?
F8 K6 Ti1 110.75(2) 1_655 3_766 ?
F8 K6 K7 165.31(2) 1_655 . ?
F8 K6 K5 46.88(2) 1_655 . ?
F8 K6 F13 135.63(3) 1_655 3_766 ?
F8 K6 F14 129.34(3) 1_655 . ?
F8 K6 F12 83.23(3) 1_655 3_766 ?
F8 K6 F11 103.91(3) 1_655 3_766 ?
F8 K6 O2 62.80(3) 1_655 1_655 ?
F3 K6 Mo2 110.10(2) . 1_655 ?
F3 K6 Ti1 92.20(2) . 3_766 ?
F3 K6 K7 73.37(2) . . ?
F3 K6 K5 49.94(2) . . ?
F3 K6 F8 93.08(3) . 1_655 ?
F3 K6 F13 71.95(3) . 3_766 ?
F3 K6 F14 133.94(3) . . ?
F3 K6 F12 76.22(3) . 3_766 ?
F3 K6 F11 123.90(3) . 3_766 ?
F3 K6 O2 131.74(3) . 1_655 ?
F13 K6 Mo2 167.33(2) 3_766 1_655 ?
F13 K6 Ti1 32.959(19) 3_766 3_766 ?
F13 K6 K7 46.116(19) 3_766 . ?
F13 K6 K5 118.18(2) 3_766 . ?
F13 K6 F12 52.95(3) 3_766 3_766 ?
F14 K6 Mo2 101.08(2) . 1_655 ?
F14 K6 Ti1 88.54(2) . 3_766 ?
F14 K6 K7 62.16(2) . . ?
F14 K6 K5 149.56(2) . . ?
F14 K6 F13 84.92(3) . 3_766 ?
F14 K6 F12 120.12(3) . 3_766 ?
F14 K6 O2 70.29(3) . 1_655 ?
F2 K6 Mo2 106.74(2) . 1_655 ?
F2 K6 Ti1 117.17(2) . 3_766 ?
F2 K6 K7 41.05(2) . . ?
F2 K6 K5 93.61(2) . . ?
F2 K6 F8 129.90(3) . 1_655 ?
F2 K6 F3 71.96(3) . . ?
F2 K6 F13 85.86(3) . 3_766 ?
F2 K6 F14 67.00(3) . . ?
F2 K6 F12 134.19(3) . 3_766 ?
F2 K6 F11 124.40(3) . 3_766 ?
F2 K6 O2 91.70(3) . 1_655 ?
F12 K6 Mo2 114.77(2) 3_766 1_655 ?
F12 K6 Ti1 32.605(18) 3_766 3_766 ?
F12 K6 K7 98.57(2) 3_766 . ?
F12 K6 K5 90.29(2) 3_766 . ?
F11 K6 Mo2 113.06(2) 3_766 1_655 ?
F11 K6 Ti1 31.75(2) 3_766 3_766 ?
F11 K6 K7 88.69(3) 3_766 . ?
F11 K6 K5 139.41(3) 3_766 . ?
F11 K6 F13 58.53(3) 3_766 3_766 ?
F11 K6 F14 68.51(3) 3_766 . ?
F11 K6 F12 54.07(3) 3_766 3_766 ?
F11 K6 O2 103.05(3) 3_766 1_655 ?
O2 K6 Mo2 30.92(2) 1_655 1_655 ?
O2 K6 Ti1 134.39(2) 1_655 3_766 ?
O2 K6 K7 122.25(2) 1_655 . ?
O2 K6 K5 87.91(2) 1_655 . ?
O2 K6 F13 153.88(3) 1_655 3_766 ?
O2 K6 F12 134.08(3) 1_655 3_766 ?
Mo1 K4 Mo1 117.416(9) 4_676 4_576 ?
Mo1 K4 Ti1 101.854(8) 4_576 4_576 ?
Mo1 K4 Ti1 106.487(9) 4_676 4_576 ?
F7 K4 Mo1 151.28(2) 4_676 4_576 ?
F7 K4 Mo1 34.155(19) 4_676 4_676 ?
F7 K4 Ti1 88.53(2) 4_676 4_576 ?
F7 K4 F4 84.77(3) 4_676 . ?
F7 K4 F14 82.55(3) 4_676 4_576 ?
F7 K4 F2 132.83(3) 4_676 4_576 ?
F7 K4 F15 110.27(3) 4_676 4_576 ?
F7 K4 O2 55.16(3) 4_676 4_676 ?
F7 K4 O4 57.96(3) 4_676 4_676 ?
F4 K4 Mo1 101.13(2) . 4_576 ?
F4 K4 Mo1 87.43(2) . 4_676 ?
F4 K4 Ti1 143.37(2) . 4_576 ?
F4 K4 F14 163.75(3) . 4_576 ?
F4 K4 F15 125.08(3) . 4_576 ?
F4 K4 O2 117.26(3) . 4_676 ?
F4 K4 O4 64.23(3) . 4_676 ?
F5 K4 Mo1 113.68(2) . 4_676 ?
F5 K4 Mo1 127.60(2) . 4_576 ?
F5 K4 Ti1 73.48(2) . 4_576 ?
F5 K4 F7 80.95(3) . 4_676 ?
F5 K4 F4 69.90(3) . . ?
F5 K4 F1 117.16(3) . 4_576 ?
F5 K4 F14 98.00(3) . 4_576 ?
F5 K4 F2 133.81(3) . 4_576 ?
F5 K4 F15 61.62(3) . 4_576 ?
F5 K4 O2 132.55(3) . 4_676 ?
F5 K4 O4 119.31(3) . 4_676 ?
F1 K4 Mo1 30.672(19) 4_576 4_576 ?
F1 K4 Mo1 111.25(2) 4_576 4_676 ?
F1 K4 Ti1 129.86(2) 4_576 4_576 ?
F1 K4 F7 139.86(3) 4_576 4_676 ?
F1 K4 F4 70.70(3) 4_576 . ?
F1 K4 F14 125.43(3) 4_576 4_576 ?
F1 K4 F2 60.99(3) 4_576 4_576 ?
F1 K4 F15 109.81(3) 4_576 4_576 ?
F1 K4 O2 108.63(3) 4_576 4_676 ?
F1 K4 O4 82.52(3) 4_576 4_676 ?
F14 K4 Mo1 87.76(2) 4_576 4_676 ?
F14 K4 Mo1 94.86(2) 4_576 4_576 ?
F14 K4 Ti1 26.468(19) 4_576 4_576 ?
F14 K4 F15 51.61(3) 4_576 4_576 ?
F14 K4 O2 62.50(3) 4_576 4_676 ?
F14 K4 O4 116.23(3) 4_576 4_676 ?
F2 K4 Mo1 30.881(19) 4_576 4_576 ?
F2 K4 Mo1 108.18(2) 4_576 4_676 ?
F2 K4 Ti1 76.80(2) 4_576 4_576 ?
F2 K4 F4 131.67(3) 4_576 . ?
F2 K4 F14 64.52(3) 4_576 4_576 ?
F2 K4 F15 75.53(3) 4_576 4_576 ?
F2 K4 O2 79.22(3) 4_576 4_676 ?
F2 K4 O4 106.49(3) 4_576 4_676 ?
F15 K4 Mo1 134.26(2) 4_576 4_676 ?
F15 K4 Mo1 89.461(19) 4_576 4_576 ?
F15 K4 Ti1 28.247(18) 4_576 4_576 ?
F15 K4 O2 114.08(3) 4_576 4_676 ?
O2 K4 Mo1 32.010(18) 4_676 4_676 ?
O2 K4 Mo1 98.243(19) 4_676 4_576 ?
O2 K4 Ti1 87.053(19) 4_676 4_576 ?
O4 K4 Mo1 31.834(19) 4_676 4_676 ?
O4 K4 Mo1 99.06(2) 4_676 4_576 ?
O4 K4 Ti1 138.02(2) 4_676 4_576 ?
O4 K4 F15 166.09(3) 4_676 4_576 ?
O4 K4 O2 54.02(3) 4_676 4_676 ?
Mo3 K8 K4 75.967(8) 1_655 4_675 ?
Mo3 K8 K5 142.985(10) 1_655 4_575 ?
K5 K8 K4 69.913(8) 4_575 4_675 ?
K1 K8 Mo3 121.803(12) . 1_655 ?
K1 K8 K4 126.538(11) . 4_675 ?
K1 K8 K5 90.665(11) . 4_575 ?
F8 K8 Mo3 150.042(19) 4_675 1_655 ?
F8 K8 K4 89.203(18) 4_675 4_675 ?
F8 K8 K5 44.368(18) 4_675 4_575 ?
F8 K8 K1 49.061(18) 4_675 . ?
F8 K8 O5 91.36(3) 4_675 . ?
F4 K8 Mo3 96.15(2) 4_675 1_655 ?
F4 K8 K4 42.984(19) 4_675 4_675 ?
F4 K8 K5 68.15(2) 4_675 4_575 ?
F4 K8 K1 83.63(2) 4_675 . ?
F4 K8 F8 56.93(3) 4_675 4_675 ?
F4 K8 F6 135.29(3) 4_675 . ?
F4 K8 F16 128.72(3) 4_675 . ?
F4 K8 O4 66.99(3) 4_675 1_655 ?
F4 K8 O5 76.69(3) 4_675 . ?
F6 K8 Mo3 106.45(2) . 1_655 ?
F6 K8 K4 105.90(2) . 4_675 ?
F6 K8 K5 70.72(2) . 4_575 ?
F6 K8 K1 113.80(2) . . ?
F6 K8 F8 102.58(3) . 4_675 ?
F6 K8 O4 124.03(3) . 1_655 ?
F6 K8 O5 147.58(3) . . ?
F1 K8 Mo3 100.82(2) . 1_655 ?
F1 K8 K4 41.88(2) . 4_675 ?
F1 K8 K5 43.06(2) . 4_575 ?
F1 K8 K1 132.68(2) . . ?
F1 K8 F8 83.82(3) . 4_675 ?
F1 K8 F4 71.45(3) . 4_675 ?
F1 K8 F6 66.77(3) . . ?
F1 K8 F16 127.99(3) . . ?
F1 K8 O4 86.60(3) . 1_655 ?
F1 K8 O5 144.75(3) . . ?
F9 K8 Mo3 30.311(19) 1_655 1_655 ?
F9 K8 K4 104.04(2) 1_655 4_675 ?
F9 K8 K5 154.31(2) 1_655 4_575 ?
F9 K8 K1 111.50(2) 1_655 . ?
F9 K8 F8 160.32(3) 1_655 4_675 ?
F9 K8 F4 125.16(3) 1_655 4_675 ?
F9 K8 F6 87.94(3) 1_655 . ?
F9 K8 F1 115.76(3) 1_655 . ?
F9 K8 F16 91.24(3) 1_655 . ?
F9 K8 O4 59.80(3) 1_655 1_655 ?
F9 K8 O5 71.63(3) 1_655 . ?
F16 K8 Mo3 119.61(2) . 1_655 ?
F16 K8 K4 164.42(3) . 4_675 ?
F16 K8 K5 94.98(2) . 4_575 ?
F16 K8 K1 47.17(2) . . ?
F16 K8 F8 76.85(3) . 4_675 ?
F16 K8 F6 71.13(3) . . ?
F16 K8 O4 143.71(3) . 1_655 ?
F16 K8 O5 84.10(3) . . ?
O4 K8 Mo3 29.58(2) 1_655 1_655 ?
O4 K8 K4 50.88(2) 1_655 4_675 ?
O4 K8 K5 120.71(2) 1_655 4_575 ?
O4 K8 K1 120.07(2) 1_655 . ?
O4 K8 F8 123.26(3) 1_655 4_675 ?
O4 K8 O5 67.03(3) 1_655 . ?
O5 K8 Mo3 67.69(2) . 1_655 ?
O5 K8 K4 103.38(3) . 4_675 ?
O5 K8 K5 133.77(3) . 4_575 ?
O5 K8 K1 55.61(3) . . ?
Mo3 K3 K7 124.108(10) 1_455 4_576 ?
K2 K3 Mo3 56.043(7) 1_455 1_455 ?
K2 K3 K7 98.093(10) 1_455 4_576 ?
K2 K3 K5 125.288(11) 1_455 1_455 ?
K5 K3 Mo3 72.820(8) 1_455 1_455 ?
K5 K3 K7 94.858(9) 1_455 4_576 ?
F7 K3 Mo3 97.52(2) 4_576 1_455 ?
F7 K3 K2 115.05(2) 4_576 1_455 ?
F7 K3 K7 45.21(2) 4_576 4_576 ?
F7 K3 K5 50.34(2) 4_576 1_455 ?
F7 K3 F6 128.87(3) 4_576 1_455 ?
F7 K3 F10 80.30(3) 4_576 4_476 ?
F7 K3 F17 140.96(3) 4_576 1_455 ?
F7 K3 F15 80.53(3) 4_576 4_576 ?
F7 K3 O3 85.00(3) 4_576 . ?
F5 K3 Mo3 28.169(19) 1_455 1_455 ?
F5 K3 K2 50.54(2) 1_455 1_455 ?
F5 K3 K7 96.10(2) 1_455 4_576 ?
F5 K3 K5 75.38(2) 1_455 1_455 ?
F5 K3 F7 78.12(3) 1_455 4_576 ?
F5 K3 F6 53.08(3) 1_455 1_455 ?
F5 K3 F10 70.11(3) 1_455 4_476 ?
F5 K3 F17 113.53(3) 1_455 1_455 ?
F5 K3 F15 147.32(3) 1_455 4_576 ?
F5 K3 O3 108.56(3) 1_455 . ?
F6 K3 Mo3 31.533(16) 1_455 1_455 ?
F6 K3 K2 45.647(18) 1_455 1_455 ?
F6 K3 K7 141.41(2) 1_455 4_576 ?
F6 K3 K5 97.957(19) 1_455 1_455 ?
F6 K3 O3 95.84(3) 1_455 . ?
F9 K3 Mo3 104.00(2) . 1_455 ?
F9 K3 K2 113.08(2) . 1_455 ?
F9 K3 K7 131.73(2) . 4_576 ?
F9 K3 K5 95.78(2) . 1_455 ?
F9 K3 F7 131.49(3) . 4_576 ?
F9 K3 F5 132.13(3) . 1_455 ?
F9 K3 F6 82.93(3) . 1_455 ?
F9 K3 F10 139.60(3) . 4_476 ?
F9 K3 F17 69.48(3) . 1_455 ?
F9 K3 F15 80.40(3) . 4_576 ?
F9 K3 O3 52.45(3) . . ?
F10 K3 Mo3 93.28(2) 4_476 1_455 ?
F10 K3 K2 49.47(2) 4_476 1_455 ?
F10 K3 K7 48.93(2) 4_476 4_576 ?
F10 K3 K5 124.35(2) 4_476 1_455 ?
F10 K3 F6 94.70(3) 4_476 1_455 ?
F10 K3 F15 82.16(3) 4_476 4_576 ?
F10 K3 O3 165.20(3) 4_476 . ?
F17 K3 Mo3 109.10(2) 1_455 1_455 ?
F17 K3 K2 63.08(2) 1_455 1_455 ?
F17 K3 K7 95.77(2) 1_455 4_576 ?
F17 K3 K5 165.24(2) 1_455 1_455 ?
F17 K3 F6 79.91(3) 1_455 1_455 ?
F17 K3 F10 70.41(3) 1_455 4_476 ?
F17 K3 F15 70.61(3) 1_455 4_576 ?
F17 K3 O3 121.76(3) 1_455 . ?
F15 K3 Mo3 175.27(2) 4_576 1_455 ?
F15 K3 K2 120.83(2) 4_576 1_455 ?
F15 K3 K7 51.66(2) 4_576 4_576 ?
F15 K3 K5 108.72(2) 4_576 1_455 ?
F15 K3 F6 149.70(3) 4_576 1_455 ?
F15 K3 O3 93.81(3) 4_576 . ?
O3 K3 Mo3 90.298(19) . 1_455 ?
O3 K3 K2 141.38(2) . 1_455 ?
O3 K3 K7 117.969(19) . 4_576 ?
O3 K3 K5 43.646(18) . 1_455 ?
Mo3 K2 Ti2 113.686(9) . 1_455 ?
Ti1 K2 Mo3 106.963(9) 4_576 . ?
Ti1 K2 Ti2 108.296(10) 4_576 1_455 ?
F5 K2 Mo3 33.483(17) . . ?
F5 K2 Ti2 135.53(2) . 1_455 ?
F5 K2 Ti1 75.199(18) . 4_576 ?
F6 K2 Mo3 34.156(18) . . ?
F6 K2 Ti2 123.41(2) . 1_455 ?
F6 K2 Ti1 123.54(2) . 4_576 ?
F6 K2 F5 52.92(2) . . ?
F6 K2 F10 97.56(3) . 4_576 ?
F6 K2 F17 126.42(3) . 1_455 ?
F6 K2 F12 149.96(3) . 4_576 ?
F6 K2 F15 114.02(3) . 4_576 ?
F9 K2 Mo3 33.387(19) . . ?
F9 K2 Ti2 81.55(2) . 1_455 ?
F9 K2 Ti1 111.03(2) . 4_576 ?
F9 K2 F5 57.53(3) . . ?
F9 K2 F6 61.02(3) . . ?
F9 K2 F10 118.00(3) . 4_576 ?
F9 K2 F17 67.99(3) . 1_455 ?
F9 K2 F12 132.17(3) . 4_576 ?
F9 K2 F15 80.30(3) . 4_576 ?
F9 K2 F18 91.52(3) . 3_676 ?
F9 K2 F18 147.71(3) . . ?
F10 K2 Mo3 96.25(2) 4_576 . ?
F10 K2 Ti2 138.55(2) 4_576 1_455 ?
F10 K2 Ti1 32.271(19) 4_576 4_576 ?
F10 K2 F5 63.55(3) 4_576 . ?
F17 K2 Mo3 100.78(2) 1_455 . ?
F17 K2 Ti2 29.276(19) 1_455 1_455 ?
F17 K2 Ti1 88.63(2) 1_455 4_576 ?
F17 K2 F5 110.46(3) 1_455 . ?
F17 K2 F10 120.78(3) 1_455 4_576 ?
F17 K2 F12 79.38(3) 1_455 4_576 ?
F17 K2 F15 70.30(3) 1_455 4_576 ?
F12 K2 Mo3 138.74(2) 4_576 . ?
F12 K2 Ti2 86.63(2) 4_576 1_455 ?
F12 K2 Ti1 32.117(19) 4_576 4_576 ?
F12 K2 F5 107.25(3) 4_576 . ?
F12 K2 F10 52.68(3) 4_576 4_576 ?
F15 K2 Mo3 85.19(2) 4_576 . ?
F15 K2 Ti2 97.86(2) 4_576 1_455 ?
F15 K2 Ti1 31.473(19) 4_576 4_576 ?
F15 K2 F5 61.43(3) 4_576 . ?
F15 K2 F10 55.17(3) 4_576 4_576 ?
F15 K2 F12 55.63(3) 4_576 4_576 ?
F18 K2 Mo3 115.42(2) 3_676 . ?
F18 K2 Mo3 133.41(2) . . ?
F18 K2 Ti2 90.86(2) . 1_455 ?
F18 K2 Ti2 28.44(2) 3_676 1_455 ?
F18 K2 Ti1 101.17(2) . 4_576 ?
F18 K2 Ti1 128.95(2) 3_676 4_576 ?
F18 K2 F5 132.87(3) . . ?
F18 K2 F5 148.04(3) 3_676 . ?
F18 K2 F6 107.50(3) 3_676 . ?
F18 K2 F6 99.25(3) . . ?
F18 K2 F10 88.18(3) . 4_576 ?
F18 K2 F10 148.28(3) 3_676 4_576 ?
F18 K2 F17 116.46(3) . 1_455 ?
F18 K2 F17 57.41(3) 3_676 1_455 ?
F18 K2 F12 99.52(3) 3_676 4_576 ?
F18 K2 F12 78.07(3) . 4_576 ?
F18 K2 F15 125.96(3) 3_676 4_576 ?
F18 K2 F15 131.96(3) . 4_576 ?
F18 K2 F18 69.15(4) . 3_676 ?
Mo1 K7 Ti1 115.425(10) . 1_455 ?
Mo1 K7 Ti1 109.465(10) . . ?
Ti1 K7 Ti1 118.299(11) 1_455 . ?
F7 K7 Mo1 36.542(18) . . ?
F7 K7 Ti1 101.96(2) . . ?
F7 K7 Ti1 91.07(2) . 1_455 ?
F7 K7 F13 139.50(3) . 3_766 ?
F7 K7 F13 122.04(3) . 1_455 ?
F7 K7 F10 75.75(3) . 1_455 ?
F7 K7 F15 75.59(3) . . ?
F7 K7 O2 58.64(3) . . ?
F13 K7 Mo1 103.61(2) 3_766 . ?
F13 K7 Mo1 144.59(2) 1_455 . ?
F13 K7 Ti1 82.84(2) 3_766 . ?
F13 K7 Ti1 102.342(19) 1_455 . ?
F13 K7 Ti1 122.35(2) 3_766 1_455 ?
F13 K7 Ti1 31.531(17) 1_455 1_455 ?
F13 K7 F13 95.26(3) 3_766 1_455 ?
F13 K7 F10 144.54(3) 3_766 1_455 ?
F13 K7 F15 105.69(3) 1_455 . ?
F13 K7 F15 111.41(3) 3_766 . ?
F13 K7 O2 91.84(3) 3_766 . ?
F14 K7 Mo1 91.99(2) 1_455 . ?
F14 K7 Ti1 147.75(2) 1_455 . ?
F14 K7 Ti1 29.756(19) 1_455 1_455 ?
F14 K7 F7 80.84(3) 1_455 . ?
F14 K7 F13 116.04(3) 1_455 3_766 ?
F14 K7 F13 52.65(3) 1_455 1_455 ?
F14 K7 F10 54.53(3) 1_455 1_455 ?
F14 K7 F15 128.69(3) 1_455 . ?
F14 K7 O2 68.83(3) 1_455 . ?
F10 K7 Mo1 110.48(2) 1_455 . ?
F10 K7 Ti1 31.257(19) 1_455 1_455 ?
F10 K7 Ti1 94.57(2) 1_455 . ?
F10 K7 F13 50.56(2) 1_455 1_455 ?
F10 K7 F15 75.59(3) 1_455 . ?
F2 K7 Mo1 34.867(19) . . ?
F2 K7 Ti1 79.09(2) . . ?
F2 K7 Ti1 148.87(2) . 1_455 ?
F2 K7 F7 58.86(3) . . ?
F2 K7 F13 177.89(3) . 1_455 ?
F2 K7 F13 83.35(3) . 3_766 ?
F2 K7 F14 126.61(3) . 1_455 ?
F2 K7 F10 131.08(3) . 1_455 ?
F2 K7 F15 76.32(3) . . ?
F2 K7 F11 101.51(3) . . ?
F2 K7 O2 60.89(3) . . ?
F15 K7 Mo1 95.026(19) . . ?
F15 K7 Ti1 105.75(2) . 1_455 ?
F15 K7 Ti1 29.455(18) . . ?
F11 K7 Mo1 135.16(2) . . ?
F11 K7 Ti1 27.65(2) . . ?
F11 K7 Ti1 103.90(3) . 1_455 ?
F11 K7 F7 127.92(3) . . ?
F11 K7 F13 69.71(3) . 3_766 ?
F11 K7 F13 79.44(3) . 1_455 ?
F11 K7 F14 131.62(3) . 1_455 ?
F11 K7 F10 91.89(3) . 1_455 ?
F11 K7 F15 52.39(3) . . ?
F11 K7 O2 156.63(3) . . ?
O2 K7 Mo1 33.60(2) . . ?
O2 K7 Ti1 98.04(2) . 1_455 ?
O2 K7 Ti1 139.98(2) . . ?
O2 K7 F13 117.65(3) . 1_455 ?
O2 K7 F10 111.20(3) . 1_455 ?
O2 K7 F15 128.42(3) . . ?
Mo1 K5 K6 161.781(11) 4_676 . ?
Mo2 K5 Mo1 122.174(9) . 4_676 ?
Mo2 K5 K6 71.106(8) . . ?
F8 K5 Mo1 120.44(2) 1_655 4_676 ?
F8 K5 Mo2 115.49(2) 1_655 . ?
F8 K5 K6 44.42(2) 1_655 . ?
F8 K5 F7 138.00(3) 1_655 4_676 ?
F8 K5 F3 85.24(3) 1_655 . ?
F8 K5 O3 62.07(3) 1_655 1_655 ?
F8 K5 O4 128.97(3) 1_655 4_676 ?
F8 K5 O5 75.40(3) 1_655 4_576 ?
F8 K5 O1 107.13(3) 1_655 . ?
F7 K5 Mo1 35.164(16) 4_676 4_676 ?
F7 K5 Mo2 103.195(19) 4_676 . ?
F7 K5 K6 161.346(19) 4_676 . ?
F7 K5 O4 54.92(3) 4_676 4_676 ?
F7 K5 O1 95.25(3) 4_676 . ?
F4 K5 Mo1 89.46(2) . 4_676 ?
F4 K5 Mo2 33.350(19) . . ?
F4 K5 K6 101.26(2) . . ?
F4 K5 F8 142.85(3) . 1_655 ?
F4 K5 F7 79.15(3) . 4_676 ?
F4 K5 F1 122.21(3) . 4_676 ?
F4 K5 F3 58.07(3) . . ?
F4 K5 O3 130.50(3) . 1_655 ?
F4 K5 O4 65.84(3) . 4_676 ?
F4 K5 O5 82.55(3) . 4_576 ?
F4 K5 O1 59.37(3) . . ?
F1 K5 Mo1 33.067(18) 4_676 4_676 ?
F1 K5 Mo2 155.24(2) 4_676 . ?
F1 K5 K6 132.64(2) 4_676 . ?
F1 K5 F8 88.38(3) 4_676 1_655 ?
F1 K5 F7 56.73(3) 4_676 4_676 ?
F1 K5 F3 155.61(3) 4_676 . ?
F1 K5 O3 90.20(3) 4_676 1_655 ?
F1 K5 O4 58.83(3) 4_676 4_676 ?
F1 K5 O5 91.70(3) 4_676 4_576 ?
F1 K5 O1 147.26(3) 4_676 . ?
F3 K5 Mo1 140.36(2) . 4_676 ?
F3 K5 Mo2 34.350(18) . . ?
F3 K5 K6 44.081(19) . . ?
F3 K5 F7 136.21(3) . 4_676 ?
F3 K5 O4 108.47(3) . 4_676 ?
F3 K5 O1 56.62(3) . . ?
O3 K5 Mo1 111.37(2) 1_655 4_676 ?
O3 K5 Mo2 106.33(2) 1_655 . ?
O3 K5 K6 72.66(2) 1_655 . ?
O3 K5 F7 92.74(3) 1_655 4_676 ?
O3 K5 F3 107.33(3) 1_655 . ?
O3 K5 O4 143.27(3) 1_655 4_676 ?
O3 K5 O5 137.35(4) 1_655 4_576 ?
O3 K5 O1 73.18(3) 1_655 . ?
O4 K5 Mo1 32.09(2) 4_676 4_676 ?
O4 K5 Mo2 98.57(2) 4_676 . ?
O4 K5 K6 142.38(2) 4_676 . ?
O4 K5 O1 121.65(3) 4_676 . ?
O5 K5 Mo1 92.04(3) 4_576 4_676 ?
O5 K5 Mo2 88.40(3) 4_576 . ?
O5 K5 K6 75.02(3) 4_576 . ?
O5 K5 F7 123.20(3) 4_576 4_676 ?
O5 K5 F3 63.91(3) 4_576 . ?
O5 K5 O4 68.48(3) 4_576 4_676 ?
O5 K5 O1 119.74(3) 4_576 . ?
O1 K5 Mo1 128.38(2) . 4_676 ?
O1 K5 Mo2 34.562(19) . . ?
O1 K5 K6 69.79(2) . . ?
Ti1 K1 Ti2 111.432(11) 2_755 . ?
Ti1 K1 K8 143.966(17) 2_755 . ?
K8 K1 Ti2 69.857(9) . . ?
F8 K1 Ti2 109.37(2) 4_675 . ?
F8 K1 Ti1 139.16(2) 4_675 2_755 ?
F8 K1 K8 53.547(19) 4_675 . ?
F8 K1 F13 108.57(3) 4_675 2_755 ?
F8 K1 F10 153.56(3) 4_675 2_755 ?
F8 K1 F17 123.19(3) 4_675 3_776 ?
F8 K1 F12 137.04(3) 4_675 2_755 ?
F8 K1 F18 125.19(3) 4_675 3_776 ?
F8 K1 O5 92.73(3) 4_675 . ?
F3 K1 Ti2 138.96(3) 4_675 . ?
F3 K1 Ti1 88.56(2) 4_675 2_755 ?
F3 K1 K8 73.23(2) 4_675 . ?
F3 K1 F8 58.60(3) 4_675 4_675 ?
F3 K1 F13 70.48(3) 4_675 2_755 ?
F3 K1 F10 119.80(3) 4_675 2_755 ?
F3 K1 F17 168.74(3) 4_675 3_776 ?
F3 K1 F12 78.64(3) 4_675 2_755 ?
F3 K1 F18 120.00(3) 4_675 3_776 ?
F3 K1 F16 120.13(3) 4_675 . ?
F3 K1 O5 61.14(3) 4_675 . ?
F13 K1 Ti2 141.24(2) 2_755 . ?
F13 K1 Ti1 31.739(19) 2_755 2_755 ?
F13 K1 K8 143.39(2) 2_755 . ?
F13 K1 F10 53.48(3) 2_755 2_755 ?
F13 K1 F17 116.43(3) 2_755 3_776 ?
F13 K1 F18 122.49(3) 2_755 3_776 ?
F13 K1 O5 103.57(3) 2_755 . ?
F10 K1 Ti2 88.19(2) 2_755 . ?
F10 K1 Ti1 31.624(19) 2_755 2_755 ?
F10 K1 K8 152.62(3) 2_755 . ?
F10 K1 F17 64.24(3) 2_755 3_776 ?
F10 K1 F18 79.82(3) 2_755 3_776 ?
F10 K1 O5 109.57(3) 2_755 . ?
F17 K1 Ti2 30.568(17) 3_776 . ?
F17 K1 Ti1 93.92(2) 3_776 2_755 ?
F17 K1 K8 98.75(2) 3_776 . ?
F17 K1 F18 49.04(3) 3_776 3_776 ?
F17 K1 O5 107.79(3) 3_776 . ?
F12 K1 Ti2 99.77(2) 2_755 . ?
F12 K1 Ti1 31.34(2) 2_755 2_755 ?
F12 K1 K8 113.04(3) 2_755 . ?
F12 K1 F13 54.96(3) 2_755 2_755 ?
F12 K1 F10 53.28(3) 2_755 2_755 ?
F12 K1 F17 97.87(3) 2_755 3_776 ?
F12 K1 F18 71.23(3) 2_755 3_776 ?
F12 K1 O5 60.16(3) 2_755 . ?
F18 K1 Ti2 30.495(18) 3_776 . ?
F18 K1 Ti1 90.98(2) 3_776 2_755 ?
F18 K1 K8 72.97(2) 3_776 . ?
F18 K1 O5 58.89(3) 3_776 . ?
F16 K1 Ti2 29.41(2) . . ?
F16 K1 Ti1 140.72(3) . 2_755 ?
F16 K1 K8 47.01(2) . . ?
F16 K1 F8 79.99(3) . 4_675 ?
F16 K1 F13 169.29(3) . 2_755 ?
F16 K1 F10 116.16(3) . 2_755 ?
F16 K1 F17 52.87(3) . 3_776 ?
F16 K1 F12 123.03(3) . 2_755 ?
F16 K1 F18 52.46(3) . 3_776 ?
F16 K1 O5 81.97(3) . . ?
O5 K1 Ti2 82.26(2) . . ?
O5 K1 Ti1 91.06(3) . 2_755 ?
O5 K1 K8 52.95(3) . . ?
Mo2 F8 K6 103.22(3) . 1_455 ?
Mo2 F8 K8 101.21(3) . 4_576 ?
Mo2 F8 K5 101.90(3) . 1_455 ?
Mo2 F8 K1 105.44(3) . 4_576 ?
K6 F8 K8 155.53(3) 1_455 4_576 ?
K6 F8 K5 88.70(3) 1_455 1_455 ?
K6 F8 K1 97.32(3) 1_455 4_576 ?
K5 F8 K8 84.92(2) 1_455 4_576 ?
K5 F8 K1 149.77(3) 1_455 4_576 ?
K1 F8 K8 77.39(2) 4_576 4_576 ?
Mo1 F7 K4 100.94(3) . 4_575 ?
Mo1 F7 K3 160.91(4) . 4_675 ?
Mo1 F7 K7 90.44(3) . . ?
Mo1 F7 K5 88.91(3) . 4_575 ?
K4 F7 K3 97.54(3) 4_575 4_675 ?
K4 F7 K7 99.53(3) 4_575 . ?
K4 F7 K5 92.77(3) 4_575 4_575 ?
K3 F7 K7 91.21(3) 4_675 . ?
K3 F7 K5 85.43(2) 4_675 4_575 ?
K7 F7 K5 167.58(4) . 4_575 ?
Mo2 F4 K4 132.57(4) . . ?
Mo2 F4 K8 117.02(4) . 4_576 ?
Mo2 F4 K5 102.23(3) . . ?
K8 F4 K4 94.34(3) 4_576 . ?
K5 F4 K4 103.02(3) . . ?
K5 F4 K8 104.51(3) . 4_576 ?
Mo3 F5 K4 130.87(4) . . ?
Mo3 F5 K3 113.61(4) . 1_655 ?
Mo3 F5 K2 91.69(3) . . ?
K4 F5 K3 101.01(3) . 1_655 ?
K4 F5 K2 125.41(3) . . ?
K3 F5 K2 86.38(3) 1_655 . ?
Mo3 F6 K8 133.00(4) . . ?
Mo3 F6 K3 97.54(3) . 1_655 ?
Mo3 F6 K2 96.61(3) . . ?
K8 F6 K3 86.22(3) . 1_655 ?
K2 F6 K8 130.18(3) . . ?
K2 F6 K3 82.46(2) . 1_655 ?
Mo1 F1 K4 107.91(4) . 4_675 ?
Mo1 F1 K8 140.54(4) . . ?
Mo1 F1 K5 100.93(3) . 4_575 ?
K4 F1 K5 115.07(3) 4_675 4_575 ?
K8 F1 K4 96.90(3) . 4_675 ?
K8 F1 K5 95.41(3) . 4_575 ?
Mo2 F3 K6 133.38(4) . . ?
Mo2 F3 K5 92.69(3) . . ?
Mo2 F3 K1 112.92(4) . 4_576 ?
K6 F3 K5 85.98(3) . . ?
K6 F3 K1 105.74(3) . 4_576 ?
K1 F3 K5 124.45(3) 4_576 . ?
Ti1 F13 K6 92.45(4) . 3_766 ?
Ti1 F13 K7 150.79(5) . 3_766 ?
Ti1 F13 K7 89.37(3) . 1_655 ?
Ti1 F13 K1 95.73(4) . 2_745 ?
K6 F13 K7 87.91(3) 3_766 3_766 ?
K6 F13 K7 167.99(4) 3_766 1_655 ?
K6 F13 K1 95.06(3) 3_766 2_745 ?
K7 F13 K7 84.74(3) 3_766 1_655 ?
K7 F13 K1 113.34(3) 3_766 2_745 ?
K1 F13 K7 96.57(3) 2_745 1_655 ?
Mo3 F9 K8 110.49(4) . 1_455 ?
Mo3 F9 K3 120.35(4) . . ?
Mo3 F9 K2 102.49(4) . . ?
K8 F9 K2 120.91(3) 1_455 . ?
K3 F9 K8 102.89(3) . 1_455 ?
K3 F9 K2 100.48(3) . . ?
Ti1 F14 K6 146.16(5) . . ?
Ti1 F14 K4 110.80(4) . 4_675 ?
Ti1 F14 K7 102.96(4) . 1_655 ?
K6 F14 K4 91.00(3) . 4_675 ?
K7 F14 K6 99.63(3) 1_655 . ?
K7 F14 K4 96.69(3) 1_655 4_675 ?
Ti1 F10 K3 153.60(5) . 4_775 ?
Ti1 F10 K2 91.33(4) . 4_675 ?
Ti1 F10 K7 93.61(4) . 1_655 ?
Ti1 F10 K1 93.90(4) . 2_745 ?
K3 F10 K2 84.44(3) 4_775 4_675 ?
K3 F10 K7 86.24(3) 4_775 1_655 ?
K3 F10 K1 112.28(3) 4_775 2_745 ?
K2 F10 K7 167.91(4) 4_675 1_655 ?
K1 F10 K2 92.56(3) 2_745 4_675 ?
K1 F10 K7 98.09(3) 2_745 1_655 ?
Mo1 F2 K6 135.14(4) . . ?
Mo1 F2 K4 107.24(3) . 4_675 ?
Mo1 F2 K7 96.86(3) . . ?
K6 F2 K4 101.20(3) . 4_675 ?
K6 F2 K7 100.32(3) . . ?
K4 F2 K7 116.94(3) 4_675 . ?
Ti2 F17 K3 149.88(5) . 1_655 ?
Ti2 F17 K2 102.62(4) . 1_655 ?
Ti2 F17 K1 91.53(4) . 3_776 ?
K3 F17 K2 89.73(3) 1_655 1_655 ?
K3 F17 K1 107.46(3) 1_655 3_776 ?
K2 F17 K1 116.67(4) 1_655 3_776 ?
Ti1 F12 K6 86.71(4) . 3_766 ?
Ti1 F12 K2 93.24(4) . 4_675 ?
Ti1 F12 K1 96.96(4) . 2_745 ?
K2 F12 K6 172.93(4) 4_675 3_766 ?
K1 F12 K6 91.32(3) 2_745 3_766 ?
K1 F12 K2 95.70(3) 2_745 4_675 ?
Ti1 F15 K4 97.17(4) . 4_675 ?
Ti1 F15 K3 168.03(5) . 4_675 ?
Ti1 F15 K2 94.05(4) . 4_675 ?
Ti1 F15 K7 94.15(4) . . ?
K3 F15 K4 94.02(3) 4_675 4_675 ?
K3 F15 K7 81.47(3) 4_675 . ?
K2 F15 K4 109.07(3) 4_675 4_675 ?
K2 F15 K3 86.27(3) 4_675 4_675 ?
K2 F15 K7 157.54(4) 4_675 . ?
K7 F15 K4 90.58(3) . 4_675 ?
Ti1 F11 K6 99.35(4) . 3_766 ?
Ti1 F11 K7 110.55(4) . . ?
K6 F11 K7 150.10(4) 3_766 . ?
Ti2 F18 K2 123.23(5) . . ?
Ti2 F18 K2 107.69(4) . 3_676 ?
Ti2 F18 K1 89.92(4) . 3_776 ?
K2 F18 K2 110.85(4) . 3_676 ?
K2 F18 K1 132.79(4) 3_676 3_776 ?
K2 F18 K1 93.04(3) . 3_776 ?
Ti2 F16 K8 133.38(5) . . ?
Ti2 F16 K1 105.69(4) . . ?
K8 F16 K1 85.82(3) . . ?
Mo3 O3 Mo2 80.90(4) . . ?
Mo3 O3 K3 93.43(4) . . ?
Mo3 O3 K5 166.98(5) . 1_455 ?
Mo2 O3 K3 163.92(5) . . ?
Mo2 O3 K5 105.06(4) . 1_455 ?
K5 O3 K3 77.69(3) 1_455 . ?
Mo1 O2 Mo2 80.52(4) . . ?
Mo1 O2 K6 164.73(5) . 1_455 ?
Mo1 O2 K4 85.54(3) . 4_575 ?
Mo1 O2 K7 91.69(4) . . ?
Mo2 O2 K6 102.39(4) . 1_455 ?
Mo2 O2 K4 137.68(4) . 4_575 ?
Mo2 O2 K7 134.68(5) . . ?
K6 O2 K4 82.35(3) 1_455 4_575 ?
K6 O2 K7 96.49(3) 1_455 . ?
K7 O2 K4 85.16(3) . 4_575 ?
Mo1 O4 Mo3 80.85(4) . . ?
Mo1 O4 K4 91.77(4) . 4_575 ?
Mo1 O4 K8 173.71(5) . 1_455 ?
Mo1 O4 K5 91.96(4) . 4_575 ?
Mo3 O4 K4 143.36(5) . 4_575 ?
Mo3 O4 K8 103.30(4) . 1_455 ?
Mo3 O4 K5 130.84(5) . 4_575 ?
K8 O4 K4 82.09(3) 1_455 4_575 ?
K8 O4 K5 88.84(3) 1_455 4_575 ?
K5 O4 K4 84.94(3) 4_575 4_575 ?
K8 O5 K1 71.43(3) . . ?
K5 O5 K8 88.21(4) 4_675 . ?
K5 O5 K1 109.11(4) 4_675 . ?
Mo1 O1 Mo3 75.84(4) . . ?
Mo1 O1 K5 144.47(5) . . ?
Mo3 O1 K5 131.16(4) . . ?
Mo2 O1 Mo1 76.26(4) . . ?
Mo2 O1 Mo3 76.08(4) . . ?
Mo2 O1 K5 87.79(3) . . ?

loop_
_geom_bond_atom_site_label_1
_geom_bond_atom_site_label_2
_geom_bond_distance
_geom_bond_site_symmetry_2
_geom_bond_publ_flag
Mo1 Mo3 2.49698(16) . ?
Mo1 Mo2 2.50359(16) . ?
Mo1 K4 3.7478(3) 4_675 ?
Mo1 K4 3.6422(3) 4_575 ?
Mo1 K7 3.4977(3) . ?
Mo1 K5 3.6155(3) 4_575 ?
Mo1 F7 2.0827(8) . ?
Mo1 F1 2.0092(8) . ?
Mo1 F2 2.0140(8) . ?
Mo1 O2 1.9365(10) . ?
Mo1 O4 1.9220(10) . ?
Mo1 O1 2.0304(10) . ?
Mo3 Mo2 2.49982(16) . ?
Mo3 K8 3.8021(3) 1_455 ?
Mo3 K3 3.9948(3) . ?
Mo3 K3 3.8937(4) 1_655 ?
Mo3 K2 3.6344(3) . ?
Mo3 F5 2.0060(9) . ?
Mo3 F6 2.0542(9) . ?
Mo3 F9 2.0485(8) . ?
Mo3 O3 1.9185(10) . ?
Mo3 O4 1.9288(10) . ?
Mo3 O1 2.0325(10) . ?
Mo2 K6 3.6826(3) 1_455 ?
Mo2 K5 3.5659(3) . ?
Mo2 K5 3.7425(3) 1_455 ?
Mo2 K1 3.9235(4) 4_576 ?
Mo2 F8 2.0802(8) . ?
Mo2 F4 2.0059(8) . ?
Mo2 F3 2.0143(9) . ?
Mo2 O3 1.9344(10) . ?
Mo2 O2 1.9374(10) . ?
Mo2 O1 2.0244(10) . ?
Ti2 K2 3.9903(3) 3_776 ?
Ti2 K2 3.7081(3) 1_655 ?
Ti2 K2 3.9903(3) . ?
Ti2 K2 3.7081(3) 3_676 ?
Ti2 K1 3.6526(4) . ?
Ti2 K1 3.6527(4) 3_776 ?
Ti2 F17 1.8583(9) . ?
Ti2 F17 1.8583(9) 3_776 ?
Ti2 F18 1.8536(10) 3_776 ?
Ti2 F18 1.8536(10) . ?
Ti2 F16 1.8633(10) . ?
Ti2 F16 1.8632(10) 3_776 ?
Ti1 K6 3.4741(4) 3_766 ?
Ti1 K4 3.8639(4) 4_675 ?
Ti1 K2 3.5214(4) 4_675 ?
Ti1 K7 3.7384(4) . ?
Ti1 K7 3.6172(4) 1_655 ?
Ti1 K1 3.5783(4) 2_745 ?
Ti1 F13 1.8917(9) . ?
Ti1 F14 1.8421(9) . ?
Ti1 F10 1.8806(10) . ?
Ti1 F12 1.8751(10) . ?
Ti1 F15 1.8431(10) . ?
Ti1 F11 1.8529(10) . ?
K6 K7 3.9390(5) . ?
K6 K5 3.7137(4) . ?
K6 F8 2.6000(9) 1_655 ?
K6 F3 2.5900(9) . ?
K6 F13 2.8341(10) 3_766 ?
K6 F14 2.7415(9) . ?
K6 F2 2.4993(9) . ?
K6 F12 3.0341(10) 3_766 ?
K6 F11 2.6530(10) 3_766 ?
K6 O2 2.7435(10) 1_655 ?
K4 F7 2.6189(10) 4_676 ?
K4 F4 2.6496(9) . ?
K4 F5 2.5693(9) . ?
K4 F1 2.6055(9) 4_576 ?
K4 F14 2.8047(10) 4_576 ?
K4 F2 2.6196(9) 4_576 ?
K4 F15 3.1736(10) 4_576 ?
K4 O2 3.2391(11) 4_676 ?
K4 O4 3.0350(11) 4_676 ?
K8 K5 3.8625(4) 4_575 ?
K8 K1 3.6414(5) . ?
K8 F8 3.0013(9) 4_675 ?
K8 F4 2.6340(9) 4_675 ?
K8 F6 2.7948(9) . ?
K8 F1 2.5723(9) . ?
K8 F9 2.5654(9) 1_655 ?
K8 F16 2.6707(10) . ?
K8 O4 2.8627(11) 1_655 ?
K8 O5 3.0661(14) . ?
K3 K2 3.8418(5) 1_455 ?
K3 K7 3.9363(5) 4_576 ?
K3 K5 3.8789(4) 1_455 ?
K3 F7 2.7144(9) 4_576 ?
K3 F5 2.6292(10) 1_455 ?
K3 F6 3.0493(10) 1_455 ?
K3 F9 2.5474(9) . ?
K3 F10 2.7811(10) 4_476 ?
K3 F17 2.7716(10) 1_455 ?
K3 F15 2.9051(10) 4_576 ?
K3 O3 3.3911(10) . ?
K2 F5 2.9722(9) . ?
K2 F6 2.7709(9) . ?
K2 F9 2.5915(9) . ?
K2 F10 2.9336(11) 4_576 ?
K2 F17 2.8284(11) 1_455 ?
K2 F12 2.8764(10) 4_576 ?
K2 F15 2.8730(10) 4_576 ?
K2 F18 2.6609(10) . ?
K2 F18 2.6974(11) 3_676 ?
K7 F7 2.7941(9) . ?
K7 F13 2.8409(10) 3_766 ?
K7 F13 3.1040(10) 1_455 ?
K7 F14 2.7272(11) 1_455 ?
K7 F10 2.9738(11) 1_455 ?
K7 F2 2.6294(9) . ?
K7 F15 3.1219(10) . ?
K7 F11 2.6610(10) . ?
K7 O2 2.8562(10) . ?
K5 F8 2.7116(9) 1_655 ?
K5 F7 2.9954(9) 4_676 ?
K5 F4 2.5537(9) . ?
K5 F1 2.6488(9) 4_676 ?
K5 F3 2.8495(10) . ?
K5 O3 2.7401(10) 1_655 ?
K5 O4 2.9972(10) 4_676 ?
K5 O5 2.8231(13) 4_576 ?
K5 O1 3.0146(10) . ?
K1 F8 2.8187(9) 4_675 ?
K1 F3 2.6727(10) 4_675 ?
K1 F13 2.8542(10) 2_755 ?
K1 F10 2.9189(10) 2_755 ?
K1 F17 3.0954(10) 3_776 ?
K1 F12 2.8290(12) 2_755 ?
K1 F18 3.1500(11) 3_776 ?
K1 F16 2.6778(10) . ?
K1 O5 3.1701(14) . ?
